data_2232861
loop_
_publ_author_name
'Dufresne, St\'ephane'
'Bolduc, Andr\'eanne'
'Skene, W. G.'

_publ_section_title
;
 Diethyl
 2,5-bis[(2,3-dihydrothieno[3,4-<i>b</i>][1,4]dioxin-5-yl)methylideneamino]thiophene-3,4-dicarboxylate
 acetone monosolvate
;
_journal_coeditor_code MW2024
_journal_issue 12
_journal_name_full 'Acta Crystallographica Section E'
_journal_page_first o3138
_journal_paper_doi 10.1107/S160053681104339X
_journal_volume 67
_journal_year 2011
_chemical_formula_iupac 'C24 H22 N2 O8 S3 , C3 H6 O'
_chemical_formula_moiety 'C24 H22 N2 O8 S3, C3 H6 O'
_chemical_formula_sum 'C27 H28 N2 O9 S3'
_chemical_formula_weight 620.69
_chemical_name_systematic
;
Diethyl 2,5-bis[(2,3-dihydrothieno[3,4-<i>b</i>][1,4]dioxin-5-
yl)methylideneamino]thiophene-3,4-dicarboxylate acetone monosolvate
;
_space_group_IT_number 15
_symmetry_cell_setting monoclinic
_symmetry_space_group_name_Hall '-C 2yc'
_symmetry_space_group_name_H-M 'C 1 2/c 1'
_atom_sites_solution_hydrogens geom
_atom_sites_solution_primary direct
_atom_sites_solution_secondary difmap
_audit_creation_method SHELXL97
_cell_angle_alpha 90.00
_cell_angle_beta 98.27(3)
_cell_angle_gamma 90.00
_cell_formula_units_Z 4
_cell_length_a 13.288(3)
_cell_length_b 23.541(5)
_cell_length_c 9.0627(18)
_cell_measurement_reflns_used 25
_cell_measurement_temperature 150(2)
_cell_measurement_theta_max 30.00
_cell_measurement_theta_min 15.00
_cell_volume 2805.4(11)
_computing_cell_refinement 'SMART (Bruker, 2003)'
_computing_data_collection 'SMART (Bruker, 2003)'
_computing_data_reduction 'SAINT (Bruker, 2004)'
_computing_molecular_graphics 'SHELXTL (Sheldrick, 2008)'
_computing_publication_material 'UdMX (Marris, 2004)'
_computing_structure_refinement 'SHELXL97 (Sheldrick, 2008)'
_computing_structure_solution 'SHELXS97 (Sheldrick, 2008)'
_diffrn_ambient_temperature 150(2)
_diffrn_detector_area_resol_mean 5.5
_diffrn_measured_fraction_theta_full 0.982
_diffrn_measured_fraction_theta_max 0.982
_diffrn_measurement_device_type 'Bruker SMART 6000'
_diffrn_measurement_method \w
_diffrn_radiation_monochromator 'Montel 200 optics'
_diffrn_radiation_source 'Rotating anode'
_diffrn_radiation_type CuK\a
_diffrn_radiation_wavelength 1.54178
_diffrn_reflns_av_R_equivalents 0.0595
_diffrn_reflns_av_sigmaI/netI 0.0349
_diffrn_reflns_limit_h_max 16
_diffrn_reflns_limit_h_min -16
_diffrn_reflns_limit_k_max 28
_diffrn_reflns_limit_k_min -28
_diffrn_reflns_limit_l_max 10
_diffrn_reflns_limit_l_min -8
_diffrn_reflns_number 16861
_diffrn_reflns_theta_full 72.01
_diffrn_reflns_theta_max 72.01
_diffrn_reflns_theta_min 3.76
_exptl_absorpt_coefficient_mu 2.914
_exptl_absorpt_correction_T_max 0.8923
_exptl_absorpt_correction_T_min 0.5295
_exptl_absorpt_correction_type multi-scan
_exptl_absorpt_process_details '(SADABS; Sheldrick, 1996)'
_exptl_crystal_colour red
_exptl_crystal_density_diffrn 1.470
_exptl_crystal_density_method 'not measured'
_exptl_crystal_description needle
_exptl_crystal_F_000 1296
_exptl_crystal_size_max 0.25
_exptl_crystal_size_mid 0.10
_exptl_crystal_size_min 0.04
_refine_diff_density_max 0.252
_refine_diff_density_min -0.369
_refine_ls_extinction_method none
_refine_ls_goodness_of_fit_ref 1.046
_refine_ls_hydrogen_treatment constr
_refine_ls_matrix_type full
_refine_ls_number_parameters 189
_refine_ls_number_reflns 2718
_refine_ls_number_restraints 0
_refine_ls_restrained_S_all 1.046
_refine_ls_R_factor_all 0.0482
_refine_ls_R_factor_gt 0.0375
_refine_ls_shift/su_max 0.000
_refine_ls_shift/su_mean 0.000
_refine_ls_structure_factor_coef Fsqd
_refine_ls_weighting_details 'calc w = 1/[\s^2^(Fo^2^)+(0.0584P)^2^+0.6834P] where P=(Fo^2^+2Fc^2^)/3'
_refine_ls_weighting_scheme calc
_refine_ls_wR_factor_gt 0.0958
_refine_ls_wR_factor_ref 0.1013
_reflns_number_gt 2215
_reflns_number_total 2718
_reflns_threshold_expression I>2\s(I)
_cod_data_source_file mw2024.cif
_cod_data_source_block I
_cod_original_cell_volume 2805.5(10)
_cod_original_sg_symbol_H-M 'C 2/c'
_cod_database_code 2232861
_cod_database_fobs_code 2232861

loop_
_symmetry_equiv_pos_as_xyz
'x, y, z'
'-x, y, -z+1/2'
'x+1/2, y+1/2, z'
'-x+1/2, y+1/2, -z+1/2'
'-x, -y, -z'
'x, -y, z-1/2'
'-x+1/2, -y+1/2, -z'
'x+1/2, -y+1/2, z-1/2'

loop_
_atom_site_type_symbol
_atom_site_label
_atom_site_fract_x
_atom_site_fract_y
_atom_site_fract_z
_atom_site_U_iso_or_equiv
_atom_site_adp_type
_atom_site_calc_flag
_atom_site_refinement_flags
_atom_site_occupancy
_atom_site_symmetry_multiplicity
S S2 0.5000 0.01366(3) 0.2500 0.02556(17) Uani d S 1 2
S S1 0.18156(4) 0.05553(2) -0.22135(6) 0.02949(15) Uani d . 1 1
O O1 0.06743(10) -0.08612(6) -0.39079(15) 0.0293(3) Uani d . 1 1
O O4 0.39123(10) 0.20642(5) 0.24719(14) 0.0283(3) Uani d . 1 1
O O2 0.23045(10) -0.10493(6) -0.14440(15) 0.0302(3) Uani d . 1 1
C C8 0.42699(13) 0.06598(8) 0.1453(2) 0.0231(4) Uani d . 1 1
N N1 0.34663(11) 0.05550(7) 0.03454(18) 0.0257(4) Uani d . 1 1
C C6 0.24046(13) -0.00282(8) -0.1303(2) 0.0245(4) Uani d . 1 1
O O3 0.37191(11) 0.18269(6) 0.00449(15) 0.0357(4) Uani d . 1 1
C C5 0.19872(14) -0.05222(8) -0.1925(2) 0.0242(4) Uani d . 1 1
C C4 0.15966(15) -0.14861(8) -0.2055(2) 0.0314(5) Uani d . 1 1
H H4A 0.1004 -0.1489 -0.1506 0.038 Uiso calc R 1 1
H H4B 0.1931 -0.1862 -0.1923 0.038 Uiso calc R 1 1
C C9 0.45815(13) 0.11955(8) 0.1910(2) 0.0226(4) Uani d . 1 1
C C10 0.40336(13) 0.17185(8) 0.1330(2) 0.0250(4) Uani d . 1 1
C C7 0.32136(13) 0.00486(8) -0.0096(2) 0.0252(4) Uani d . 1 1
H H7 0.3560 -0.0271 0.0374 0.030 Uiso calc R 1 1
C C11 0.34758(16) 0.26181(8) 0.2084(2) 0.0349(5) Uani d . 1 1
H H11A 0.2762 0.2580 0.1601 0.042 Uiso calc R 1 1
H H11B 0.3868 0.2817 0.1391 0.042 Uiso calc R 1 1
C C1 0.10182(15) 0.01334(8) -0.3404(2) 0.0292(4) Uani d . 1 1
H H1 0.0514 0.0275 -0.4165 0.035 Uiso calc R 1 1
C C2 0.11942(14) -0.04248(8) -0.3127(2) 0.0249(4) Uani d . 1 1
C C3 0.12391(15) -0.13842(8) -0.3688(2) 0.0311(5) Uani d . 1 1
H H3A 0.1834 -0.1367 -0.4231 0.037 Uiso calc R 1 1
H H3B 0.0803 -0.1704 -0.4100 0.037 Uiso calc R 1 1
C C12 0.3528(2) 0.29398(10) 0.3526(3) 0.0482(6) Uani d . 1 1
H H12A 0.3162 0.2729 0.4215 0.072 Uiso calc R 1 1
H H12B 0.3215 0.3315 0.3334 0.072 Uiso calc R 1 1
H H12C 0.4240 0.2986 0.3970 0.072 Uiso calc R 1 1
O O91 0.0000 0.74454(10) 0.7500 0.0691(8) Uani d S 1 2
C C92 0.0000 0.69316(13) 0.7500 0.0366(7) Uani d S 1 2
C C91 -0.07780(18) 0.65932(12) 0.6544(3) 0.0545(7) Uani d . 1 1
H H91A -0.1199 0.6388 0.7172 0.082 Uiso calc R 1 1
H H91B -0.0441 0.6320 0.5961 0.082 Uiso calc R 1 1
H H91C -0.1209 0.6847 0.5867 0.082 Uiso calc R 1 1

loop_
_atom_site_aniso_label
_atom_site_aniso_U_11
_atom_site_aniso_U_22
_atom_site_aniso_U_33
_atom_site_aniso_U_12
_atom_site_aniso_U_13
_atom_site_aniso_U_23
S2 0.0214(3) 0.0267(4) 0.0269(4) 0.000 -0.0023(2) 0.000
S1 0.0292(3) 0.0272(3) 0.0296(3) -0.00025(19) -0.0042(2) -0.00046(18)
O1 0.0256(7) 0.0320(8) 0.0279(8) -0.0038(6) -0.0040(6) -0.0044(6)
O4 0.0320(7) 0.0265(7) 0.0253(8) 0.0075(6) 0.0003(5) 0.0018(5)
O2 0.0288(7) 0.0267(7) 0.0321(8) -0.0010(6) -0.0062(6) 0.0006(6)
C8 0.0180(9) 0.0294(10) 0.0213(10) 0.0014(7) 0.0009(7) -0.0003(7)
N1 0.0190(8) 0.0323(9) 0.0241(9) 0.0003(6) -0.0024(6) -0.0027(6)
C6 0.0201(9) 0.0284(10) 0.0241(10) -0.0005(7) 0.0003(7) -0.0010(7)
O3 0.0384(8) 0.0421(9) 0.0236(8) 0.0084(6) -0.0057(6) 0.0033(6)
C5 0.0210(9) 0.0283(10) 0.0229(10) 0.0000(7) 0.0017(7) 0.0011(7)
C4 0.0288(10) 0.0268(10) 0.0374(12) -0.0023(8) 0.0012(8) -0.0024(8)
C9 0.0173(9) 0.0292(10) 0.0202(10) -0.0008(7) -0.0009(7) -0.0011(7)
C10 0.0190(9) 0.0304(10) 0.0245(10) -0.0014(7) -0.0008(7) 0.0003(8)
C7 0.0209(9) 0.0306(10) 0.0235(11) 0.0002(8) 0.0009(7) 0.0000(8)
C11 0.0380(11) 0.0282(11) 0.0386(13) 0.0087(9) 0.0054(9) 0.0086(9)
C1 0.0263(10) 0.0340(11) 0.0250(11) -0.0011(8) -0.0040(8) -0.0003(8)
C2 0.0193(9) 0.0332(10) 0.0212(10) -0.0027(7) -0.0002(7) -0.0034(8)
C3 0.0296(10) 0.0292(11) 0.0337(12) -0.0035(8) 0.0019(8) -0.0068(8)
C12 0.0624(16) 0.0313(12) 0.0499(16) 0.0116(11) 0.0047(12) -0.0037(10)
O91 0.102(2) 0.0302(13) 0.083(2) 0.000 0.0377(18) 0.000
C92 0.0398(17) 0.0344(16) 0.0376(19) 0.000 0.0125(13) 0.000
C91 0.0423(14) 0.0741(19) 0.0455(16) -0.0120(13) 0.0003(11) 0.0037(13)

loop_
_atom_type_symbol
_atom_type_description
_atom_type_scat_dispersion_real
_atom_type_scat_dispersion_imag
_atom_type_scat_source
C C 0.0181 0.0091 'International Tables Vol C Tables 4.2.6.8 and 6.1.1.4'
H H 0.0000 0.0000 'International Tables Vol C Tables 4.2.6.8 and 6.1.1.4'
N N 0.0311 0.0180 'International Tables Vol C Tables 4.2.6.8 and 6.1.1.4'
O O 0.0492 0.0322 'International Tables Vol C Tables 4.2.6.8 and 6.1.1.4'
S S 0.3331 0.5567 'International Tables Vol C Tables 4.2.6.8 and 6.1.1.4'

loop_
_geom_angle_atom_site_label_1
_geom_angle_atom_site_label_2
_geom_angle_atom_site_label_3
_geom_angle_site_symmetry_1
_geom_angle_site_symmetry_3
_geom_angle
C8 S2 C8 2_655 . 91.11(12)
C1 S1 C6 . . 92.09(9)
C2 O1 C3 . . 110.73(14)
C10 O4 C11 . . 116.47(15)
C5 O2 C4 . . 111.74(14)
C9 C8 N1 . . 123.57(16)
C9 C8 S2 . . 111.18(14)
N1 C8 S2 . . 125.22(14)
C7 N1 C8 . . 122.18(17)
C5 C6 C7 . . 129.44(18)
C5 C6 S1 . . 110.36(14)
C7 C6 S1 . . 120.20(14)
O2 C5 C6 . . 123.48(17)
O2 C5 C2 . . 123.63(17)
C6 C5 C2 . . 112.89(17)
O2 C4 C3 . . 110.95(16)
O2 C4 H4A . . 109.4
C3 C4 H4A . . 109.4
O2 C4 H4B . . 109.4
C3 C4 H4B . . 109.4
H4A C4 H4B . . 108.0
C8 C9 C9 . 2_655 113.26(10)
C8 C9 C10 . . 122.85(16)
C9 C9 C10 2_655 . 123.63(10)
O3 C10 O4 . . 123.50(18)
O3 C10 C9 . . 126.89(18)
O4 C10 C9 . . 109.60(15)
N1 C7 C6 . . 119.26(18)
N1 C7 H7 . . 120.4
C6 C7 H7 . . 120.4
O4 C11 C12 . . 105.98(17)
O4 C11 H11A . . 110.5
C12 C11 H11A . . 110.5
O4 C11 H11B . . 110.5
C12 C11 H11B . . 110.5
H11A C11 H11B . . 108.7
C2 C1 S1 . . 111.79(15)
C2 C1 H1 . . 124.1
S1 C1 H1 . . 124.1
C1 C2 O1 . . 124.73(17)
C1 C2 C5 . . 112.87(17)
O1 C2 C5 . . 122.40(17)
O1 C3 C4 . . 110.85(16)
O1 C3 H3A . . 109.5
C4 C3 H3A . . 109.5
O1 C3 H3B . . 109.5
C4 C3 H3B . . 109.5
H3A C3 H3B . . 108.1
C11 C12 H12A . . 109.5
C11 C12 H12B . . 109.5
H12A C12 H12B . . 109.5
C11 C12 H12C . . 109.5
H12A C12 H12C . . 109.5
H12B C12 H12C . . 109.5
O91 C92 C91 . . 122.52(15)
O91 C92 C91 . 2_556 122.52(15)
C91 C92 C91 . 2_556 115.0(3)
C92 C91 H91A . . 109.5
C92 C91 H91B . . 109.5
H91A C91 H91B . . 109.5
C92 C91 H91C . . 109.5
H91A C91 H91C . . 109.5
H91B C91 H91C . . 109.5

loop_
_geom_bond_atom_site_label_1
_geom_bond_atom_site_label_2
_geom_bond_site_symmetry_2
_geom_bond_distance
S2 C8 2_655 1.7591(19)
S2 C8 . 1.7591(19)
S1 C1 . 1.716(2)
S1 C6 . 1.7305(19)
O1 C2 . 1.376(2)
O1 C3 . 1.441(2)
O4 C10 . 1.345(2)
O4 C11 . 1.450(2)
O2 C5 . 1.362(2)
O2 C4 . 1.449(2)
C8 C9 . 1.373(2)
C8 N1 . 1.378(2)
N1 C7 . 1.287(2)
C6 C5 . 1.374(2)
C6 C7 . 1.430(2)
O3 C10 . 1.206(2)
C5 C2 . 1.421(2)
C4 C3 . 1.508(3)
C4 H4A . 0.9900
C4 H4B . 0.9900
C9 C9 2_655 1.427(3)
C9 C10 . 1.487(2)
C7 H7 . 0.9500
C11 C12 . 1.504(3)
C11 H11A . 0.9900
C11 H11B . 0.9900
C1 C2 . 1.352(3)
C1 H1 . 0.9500
C3 H3A . 0.9900
C3 H3B . 0.9900
C12 H12A . 0.9800
C12 H12B . 0.9800
C12 H12C . 0.9800
O91 C92 . 1.209(4)
C92 C91 . 1.482(3)
C92 C91 2_556 1.482(3)
C91 H91A . 0.9800
C91 H91B . 0.9800
C91 H91C . 0.9800

loop_
_geom_hbond_atom_site_label_D
_geom_hbond_atom_site_label_H
_geom_hbond_atom_site_label_A
_geom_hbond_site_symmetry_A
_geom_hbond_distance_DH
_geom_hbond_distance_HA
_geom_hbond_distance_DA
_geom_hbond_angle_DHA
C1 H1 O1 5_554 0.95 2.58 3.514(3) 168(2)

loop_
_geom_torsion_atom_site_label_1
_geom_torsion_atom_site_label_2
_geom_torsion_atom_site_label_3
_geom_torsion_atom_site_label_4
_geom_torsion_site_symmetry_1
_geom_torsion_site_symmetry_4
_geom_torsion
C8 S2 C8 C9 2_655 . -0.34(9)
C8 S2 C8 N1 2_655 . -178.4(2)
C9 C8 N1 C7 . . 177.54(18)
S2 C8 N1 C7 . . -4.6(3)
C1 S1 C6 C5 . . 0.26(16)
C1 S1 C6 C7 . . 179.57(16)
C4 O2 C5 C6 . . 166.96(18)
C4 O2 C5 C2 . . -13.4(3)
C7 C6 C5 O2 . . 0.3(3)
S1 C6 C5 O2 . . 179.49(14)
C7 C6 C5 C2 . . -179.43(19)
S1 C6 C5 C2 . . -0.2(2)
C5 O2 C4 C3 . . 43.3(2)
N1 C8 C9 C9 . 2_655 179.0(2)
S2 C8 C9 C9 . 2_655 0.9(3)
N1 C8 C9 C10 . . 4.5(3)
S2 C8 C9 C10 . . -173.54(14)
C11 O4 C10 O3 . . -6.8(3)
C11 O4 C10 C9 . . 174.33(15)
C8 C9 C10 O3 . . -45.5(3)
C9 C9 C10 O3 2_655 . 140.6(2)
C8 C9 C10 O4 . . 133.27(18)
C9 C9 C10 O4 2_655 . -40.6(3)
C8 N1 C7 C6 . . -176.81(17)
C5 C6 C7 N1 . . -177.75(19)
S1 C6 C7 N1 . . 3.1(3)
C10 O4 C11 C12 . . -173.97(17)
C6 S1 C1 C2 . . -0.26(16)
S1 C1 C2 O1 . . -179.73(14)
S1 C1 C2 C5 . . 0.2(2)
C3 O1 C2 C1 . . 161.14(19)
C3 O1 C2 C5 . . -18.8(2)
O2 C5 C2 C1 . . -179.69(17)
C6 C5 C2 C1 . . 0.0(2)
O2 C5 C2 O1 . . 0.2(3)
C6 C5 C2 O1 . . 179.92(16)
C2 O1 C3 C4 . . 48.8(2)
O2 C4 C3 O1 . . -63.9(2)
